data_2203312
loop_
_publ_author_name
'Jonathan D Crane'
'Steven M Daniels'

_publ_section_title
;[(<i>Z</i>)-3-Dimethylamino-2-(1,3-dioxo-2,3-dihydro-1<i>H</i>-isoindol-2-yl)allylidene]dimethylammonium
 hexafluorophosphate
;
_journal_issue 3
_journal_name_full 'Acta Crystallographica Section E'
_journal_page_first o395
_journal_page_last o396
_journal_paper_doi 10.1107/S1600536804003447
_journal_volume 60
_journal_year 2004
_chemical_formula_iupac 'C15 H18 N3 O2 1+, F6 P 1-'
_chemical_formula_moiety 'C15 H18 N3 O2 1+, F6 P 1-'
_chemical_formula_sum 'C15 H18 F6 N3 O2 P'
_chemical_formula_weight 417.29
_chemical_name_systematic
;
[(Z)-3-Dimethylamino-2-(1,3-dioxo-2,3-dihydro-1H-isoindol-2-yl)-
allylidene]dimethylammonium hexafluorophosphate
;
_space_group_IT_number 2
_symmetry_cell_setting triclinic
_symmetry_space_group_name_Hall '-P 1'
_symmetry_space_group_name_H-M 'P -1'
_atom_sites_solution_hydrogens geom
_atom_sites_solution_primary direct
_atom_sites_solution_secondary difmap
_cell_angle_alpha 85.696(8)
_cell_angle_beta 84.306(8)
_cell_angle_gamma 83.175(8)
_cell_formula_units_Z 4
_cell_length_a 9.2929(9)
_cell_length_b 10.8379(11)
_cell_length_c 18.7453(19)
_cell_measurement_reflns_used 19784
_cell_measurement_temperature 150(2)
_cell_measurement_theta_max 29.74
_cell_measurement_theta_min 1.90
_cell_volume 1861.5(3)
_computing_cell_refinement 'X-AREA '
_computing_data_collection 'X-AREA (Stoe & Cie, 2001)'
_computing_data_reduction 'X-RED (Stoe & Cie, 2001)'
_computing_molecular_graphics 'ORTEP-3 for Windows (Farrugia, 1997)'
_computing_publication_material WinGX
_computing_structure_refinement 'SHELXL97 (Sheldrick, 1997)'
_computing_structure_solution 'X-STEP32 (Stoe & Cie, 2001) and WinGX (Farrugia, 1999)'
_diffrn_ambient_temperature 150(2)
_diffrn_measured_fraction_theta_full 0.992
_diffrn_measured_fraction_theta_max 0.992
_diffrn_measurement_device_type 'Stoe IPDS-II area-detector'
_diffrn_measurement_method '\f and \w'
_diffrn_radiation_monochromator graphite
_diffrn_radiation_source 'fine-focus sealed tube'
_diffrn_radiation_type MoK\a
_diffrn_radiation_wavelength 0.71073
_diffrn_reflns_av_R_equivalents 0.0635
_diffrn_reflns_av_sigmaI/netI 0.0722
_diffrn_reflns_limit_h_max 12
_diffrn_reflns_limit_h_min -11
_diffrn_reflns_limit_k_max 15
_diffrn_reflns_limit_k_min -15
_diffrn_reflns_limit_l_max 26
_diffrn_reflns_limit_l_min -26
_diffrn_reflns_number 41451
_diffrn_reflns_theta_full 29.74
_diffrn_reflns_theta_max 29.74
_diffrn_reflns_theta_min 1.90
_diffrn_standards_decay_% 0
_diffrn_standards_interval_count 0
_diffrn_standards_interval_time 0
_diffrn_standards_number 0
_exptl_absorpt_coefficient_mu 0.221
_exptl_absorpt_correction_type none
_exptl_crystal_colour yellow
_exptl_crystal_density_diffrn 1.489
_exptl_crystal_density_method 'not measured'
_exptl_crystal_description lath
_exptl_crystal_F_000 856
_exptl_crystal_size_max 0.60
_exptl_crystal_size_mid 0.25
_exptl_crystal_size_min 0.10
_refine_diff_density_max 0.517
_refine_diff_density_min -0.356
_refine_ls_extinction_coef 0.0073(7)
_refine_ls_extinction_expression Fc^*^=kFc[1+0.001xFc^2^\l^3^/sin(2\q)]^-1/4^
_refine_ls_extinction_method SHELXL97
_refine_ls_goodness_of_fit_ref 0.810
_refine_ls_hydrogen_treatment constr
_refine_ls_matrix_type full
_refine_ls_number_parameters 521
_refine_ls_number_reflns 10507
_refine_ls_number_restraints 0
_refine_ls_restrained_S_all 0.810
_refine_ls_R_factor_all 0.0881
_refine_ls_R_factor_gt 0.0451
_refine_ls_shift/su_max 0.009
_refine_ls_shift/su_mean 0.000
_refine_ls_structure_factor_coef Fsqd
_refine_ls_weighting_details 'calc w = 1/[\s^2^(Fo^2^)+(0.0669P)^2^] where P = (Fo^2^+2Fc^2^)/3'
_refine_ls_weighting_scheme calc
_refine_ls_wR_factor_gt 0.1085
_refine_ls_wR_factor_ref 0.1183
_reflns_number_gt 5375
_reflns_number_total 10507
_reflns_threshold_expression I>2\s(I)
_cod_data_source_file lh6170.cif
_cod_data_source_block I
_cod_database_code 2203312
_cod_database_fobs_code 2203312

loop_
_symmetry_equiv_pos_as_xyz
'x, y, z'
'-x, -y, -z'

loop_
_atom_site_label
_atom_site_fract_x
_atom_site_fract_y
_atom_site_fract_z
_atom_site_U_iso_or_equiv
_atom_site_adp_type
_atom_site_calc_flag
_atom_site_refinement_flags
_atom_site_occupancy
_atom_site_disorder_assembly
_atom_site_disorder_group
_atom_site_type_symbol
P1 0.02863(6) -0.32919(5) 0.62382(3) 0.03771(13) Uani d . 1 . . P
P2 0.55338(6) -0.30975(5) 0.86929(3) 0.04090(14) Uani d . 1 . . P
F1 0.11202(17) -0.23924(12) 0.56673(7) 0.0637(4) Uani d . 1 . . F
F2 -0.05027(16) -0.41764(14) 0.68184(8) 0.0704(4) Uani d . 1 . . F
F3 -0.02652(15) -0.21139(12) 0.67031(7) 0.0567(3) Uani d . 1 . . F
F4 0.0857(2) -0.44220(13) 0.57644(9) 0.0812(5) Uani d . 1 . . F
F5 0.17019(14) -0.35167(13) 0.66725(8) 0.0627(4) Uani d . 1 . . F
F6 -0.11372(17) -0.30374(16) 0.58271(8) 0.0746(4) Uani d . 1 . . F
F7 0.4841(2) -0.40337(15) 0.92703(8) 0.0678(6) Uani d P 0.883(2) A 1 F
F8 0.6205(2) -0.21030(17) 0.81126(8) 0.0643(6) Uani d P 0.883(2) A 1 F
F9 0.6907(2) -0.3135(2) 0.91138(10) 0.0949(8) Uani d P 0.883(2) A 1 F
F10 0.41110(18) -0.29302(17) 0.82617(10) 0.0697(5) Uani d P 0.883(2) A 1 F
F11 0.4816(3) -0.19430(16) 0.91573(9) 0.0809(7) Uani d P 0.883(2) A 1 F
F12 0.6161(3) -0.41872(16) 0.82117(9) 0.0747(6) Uani d P 0.883(2) A 1 F
F13 0.6970(15) -0.2975(14) 0.8212(8) 0.072(2) Uani d P 0.117(2) A 2 F
F14 0.5953(19) -0.2249(15) 0.9275(8) 0.072(2) Uani d P 0.117(2) A 2 F
F15 0.3981(15) -0.3115(14) 0.9100(8) 0.072(2) Uani d P 0.117(2) A 2 F
F16 0.4797(15) -0.2136(13) 0.8263(7) 0.072(2) Uani d P 0.117(2) A 2 F
F17 0.5106(17) -0.4097(14) 0.8184(8) 0.072(2) Uani d P 0.117(2) A 2 F
F18 0.6284(15) -0.4204(13) 0.9204(7) 0.072(2) Uani d P 0.117(2) A 2 F
O1 0.36175(17) 0.16513(13) 0.75049(7) 0.0458(4) Uani d . 1 . . O
O2 0.43115(16) 0.15373(13) 0.50586(7) 0.0426(3) Uani d . 1 . . O
O21 0.91901(17) 0.22554(14) 0.75680(7) 0.0469(4) Uani d . 1 . . O
O22 0.90471(17) 0.14864(14) 1.00052(7) 0.0458(4) Uani d . 1 . . O
N1 0.37381(16) 0.13542(13) 0.62894(7) 0.0280(3) Uani d . 1 . . N
N2 0.05031(17) 0.14062(14) 0.60863(9) 0.0344(3) Uani d . 1 . . N
N3 0.48987(16) -0.13779(13) 0.65191(8) 0.0311(3) Uani d . 1 . . N
N21 0.89092(16) 0.16279(13) 0.87734(8) 0.0295(3) Uani d . 1 . . N
N22 1.01595(17) -0.10013(14) 0.84334(8) 0.0324(3) Uani d . 1 . . N
N23 0.56205(17) 0.16009(14) 0.90442(9) 0.0356(4) Uani d . 1 . . N
C1 0.29218(19) 0.03191(16) 0.63246(9) 0.0302(4) Uani d . 1 . . C
C2 0.1440(2) 0.04330(16) 0.62267(10) 0.0325(4) Uani d . 1 . . C
H2A 0.1034 -0.0336 0.6270 0.039 Uiso calc R 1 . . H
C3 0.3563(2) -0.09144(16) 0.64297(9) 0.0305(4) Uani d . 1 . . C
H3A 0.2903 -0.1522 0.6437 0.037 Uiso calc R 1 . . H
C4 0.0828(2) 0.27051(17) 0.60004(12) 0.0408(5) Uani d . 1 . . C
H4A 0.1323 0.2893 0.6411 0.049 Uiso calc R 1 . . H
H4B -0.0081 0.3260 0.5977 0.049 Uiso calc R 1 . . H
H4C 0.1459 0.2829 0.5556 0.049 Uiso calc R 1 . . H
C5 -0.1011(2) 0.12211(19) 0.60169(12) 0.0420(5) Uani d . 1 . . C
H5A -0.1120 0.0330 0.6079 0.050 Uiso calc R 1 . . H
H5B -0.1277 0.1546 0.5540 0.050 Uiso calc R 1 . . H
H5C -0.1649 0.1663 0.6386 0.050 Uiso calc R 1 . . H
C6 0.6134(2) -0.06574(18) 0.65069(12) 0.0394(4) Uani d . 1 . . C
H6A 0.6256 -0.0186 0.6042 0.047 Uiso calc R 1 . . H
H6B 0.7019 -0.1223 0.6579 0.047 Uiso calc R 1 . . H
H6C 0.5957 -0.0079 0.6892 0.047 Uiso calc R 1 . . H
C7 0.5281(2) -0.27324(16) 0.65467(11) 0.0379(4) Uani d . 1 . . C
H7C 0.5839 -0.2992 0.6960 0.046 Uiso calc R 1 . . H
H7B 0.5868 -0.2965 0.6104 0.046 Uiso calc R 1 . . H
H7A 0.4390 -0.3145 0.6595 0.046 Uiso calc R 1 . . H
C8 0.4058(2) 0.19272(16) 0.68942(10) 0.0317(4) Uani d . 1 . . C
C9 0.44210(19) 0.18707(16) 0.56471(9) 0.0297(4) Uani d . 1 . . C
C10 0.5049(2) 0.28661(16) 0.66130(10) 0.0325(4) Uani d . 1 . . C
C11 0.52571(19) 0.28390(15) 0.58705(10) 0.0307(4) Uani d . 1 . . C
C12 0.6159(2) 0.35992(17) 0.54621(12) 0.0389(4) Uani d . 1 . . C
H12 0.6276 0.3599 0.4953 0.047 Uiso calc R 1 . . H
C13 0.6890(2) 0.43679(18) 0.58316(13) 0.0453(5) Uani d . 1 . . C
H13 0.7536 0.4890 0.5570 0.054 Uiso calc R 1 . . H
C14 0.6690(2) 0.43817(18) 0.65735(13) 0.0465(5) Uani d . 1 . . C
H14 0.7208 0.4910 0.6810 0.056 Uiso calc R 1 . . H
C15 0.5755(2) 0.36457(17) 0.69784(12) 0.0411(5) Uani d . 1 . . C
H15 0.5602 0.3673 0.7486 0.049 Uiso calc R 1 . . H
C21 0.8105(2) 0.06011(16) 0.87261(10) 0.0314(4) Uani d . 1 . . C
C22 0.8789(2) -0.05845(16) 0.85648(9) 0.0321(4) Uani d . 1 . . C
H22A 0.8137 -0.1192 0.8548 0.038 Uiso calc R 1 . . H
C23 0.6590(2) 0.06733(17) 0.88691(10) 0.0340(4) Uani d . 1 . . C
H23A 0.6198 -0.0088 0.8832 0.041 Uiso calc R 1 . . H
C24 1.1395(2) -0.02788(18) 0.84341(11) 0.0400(4) Uani d . 1 . . C
H24A 1.1342 0.0113 0.8892 0.048 Uiso calc R 1 . . H
H24B 1.1364 0.0366 0.8039 0.048 Uiso calc R 1 . . H
H24C 1.2306 -0.0833 0.8372 0.048 Uiso calc R 1 . . H
C25 1.0564(2) -0.23398(17) 0.83370(11) 0.0406(4) Uani d . 1 . . C
H25A 0.9681 -0.2748 0.8325 0.049 Uiso calc R 1 . . H
H25B 1.1102 -0.2716 0.8738 0.049 Uiso calc R 1 . . H
H25C 1.1176 -0.2445 0.7884 0.049 Uiso calc R 1 . . H
C26 0.5922(2) 0.28817(18) 0.91102(12) 0.0441(5) Uani d . 1 . . C
H26A 0.6597 0.3131 0.8704 0.053 Uiso calc R 1 . . H
H26B 0.6360 0.2931 0.9560 0.053 Uiso calc R 1 . . H
H26C 0.5012 0.3440 0.9110 0.053 Uiso calc R 1 . . H
C27 0.4092(2) 0.1382(2) 0.92096(12) 0.0444(5) Uani d . 1 . . C
H27A 0.4002 0.0496 0.9179 0.053 Uiso calc R 1 . . H
H27B 0.3499 0.1876 0.8864 0.053 Uiso calc R 1 . . H
H27C 0.3756 0.1627 0.9696 0.053 Uiso calc R 1 . . H
C28 0.9440(2) 0.23587(17) 0.81775(10) 0.0335(4) Uani d . 1 . . C
C29 0.9359(2) 0.19695(16) 0.94192(10) 0.0322(4) Uani d . 1 . . C
C30 1.0339(2) 0.32159(16) 0.84655(10) 0.0337(4) Uani d . 1 . . C
C31 1.0282(2) 0.29879(16) 0.92090(10) 0.0328(4) Uani d . 1 . . C
C32 1.1042(2) 0.36292(18) 0.96283(12) 0.0409(5) Uani d . 1 . . C
H32 1.0977 0.3490 1.0136 0.049 Uiso calc R 1 . . H
C33 1.1907(2) 0.44890(19) 0.92732(14) 0.0485(5) Uani d . 1 . . C
H33 1.2457 0.4937 0.9544 0.058 Uiso calc R 1 . . H
C34 1.1984(2) 0.47062(18) 0.85348(14) 0.0492(6) Uani d . 1 . . C
H34 1.2596 0.5292 0.8309 0.059 Uiso calc R 1 . . H
C35 1.1183(2) 0.40824(18) 0.81152(12) 0.0430(5) Uani d . 1 . . C
H35 1.1215 0.4247 0.7609 0.052 Uiso calc R 1 . . H

loop_
_atom_site_aniso_label
_atom_site_aniso_U_11
_atom_site_aniso_U_22
_atom_site_aniso_U_33
_atom_site_aniso_U_12
_atom_site_aniso_U_13
_atom_site_aniso_U_23
P1 0.0381(3) 0.0339(3) 0.0432(3) -0.0119(2) -0.0048(2) -0.0023(2)
P2 0.0462(3) 0.0445(3) 0.0361(3) -0.0206(2) -0.0041(2) -0.0047(2)
F1 0.0887(11) 0.0554(8) 0.0487(7) -0.0303(8) 0.0120(7) -0.0030(6)
F2 0.0684(10) 0.0713(9) 0.0762(10) -0.0407(8) -0.0092(8) 0.0186(8)
F3 0.0660(9) 0.0505(7) 0.0522(8) -0.0012(6) 0.0009(6) -0.0103(6)
F4 0.1027(13) 0.0488(8) 0.0953(12) -0.0170(8) 0.0076(10) -0.0338(8)
F5 0.0411(7) 0.0681(9) 0.0810(10) -0.0061(7) -0.0176(7) -0.0021(7)
F6 0.0645(10) 0.0933(11) 0.0712(10) -0.0101(8) -0.0323(8) -0.0034(8)
F7 0.1060(16) 0.0544(10) 0.0472(8) -0.0440(10) 0.0139(9) -0.0034(7)
F8 0.0848(13) 0.0779(12) 0.0403(8) -0.0513(11) -0.0114(8) 0.0051(7)
F9 0.0768(14) 0.147(2) 0.0720(12) -0.0489(15) -0.0441(11) 0.0290(13)
F10 0.0460(9) 0.0799(12) 0.0874(13) -0.0163(9) -0.0181(8) -0.0023(9)
F11 0.1291(19) 0.0509(10) 0.0623(11) -0.0183(11) 0.0139(11) -0.0177(8)
F12 0.1068(16) 0.0556(10) 0.0522(10) 0.0220(10) 0.0062(10) -0.0086(7)
F13 0.060(4) 0.074(4) 0.083(4) 0.000(3) -0.015(3) -0.021(3)
F14 0.060(4) 0.074(4) 0.083(4) 0.000(3) -0.015(3) -0.021(3)
F15 0.060(4) 0.074(4) 0.083(4) 0.000(3) -0.015(3) -0.021(3)
F16 0.060(4) 0.074(4) 0.083(4) 0.000(3) -0.015(3) -0.021(3)
F17 0.060(4) 0.074(4) 0.083(4) 0.000(3) -0.015(3) -0.021(3)
F18 0.060(4) 0.074(4) 0.083(4) 0.000(3) -0.015(3) -0.021(3)
O1 0.0596(10) 0.0479(8) 0.0317(7) -0.0174(7) 0.0028(6) -0.0053(6)
O2 0.0547(9) 0.0445(8) 0.0304(7) -0.0119(7) -0.0036(6) -0.0047(6)
O21 0.0595(10) 0.0513(9) 0.0328(7) -0.0163(7) -0.0104(7) 0.0023(6)
O22 0.0552(9) 0.0532(9) 0.0307(7) -0.0141(7) -0.0047(6) 0.0002(6)
N1 0.0286(8) 0.0269(7) 0.0291(7) -0.0064(6) -0.0009(6) -0.0032(5)
N2 0.0284(8) 0.0308(8) 0.0439(9) -0.0033(6) -0.0050(7) 0.0007(6)
N3 0.0311(8) 0.0282(7) 0.0341(8) -0.0027(6) -0.0040(6) -0.0014(6)
N21 0.0303(8) 0.0288(7) 0.0307(8) -0.0066(6) -0.0048(6) -0.0016(6)
N22 0.0308(8) 0.0299(7) 0.0365(8) -0.0025(6) -0.0035(6) -0.0032(6)
N23 0.0298(8) 0.0364(8) 0.0414(9) -0.0018(7) -0.0053(7) -0.0078(7)
C1 0.0287(9) 0.0266(8) 0.0359(9) -0.0067(7) -0.0025(7) -0.0012(7)
C2 0.0306(10) 0.0299(9) 0.0378(10) -0.0073(7) -0.0019(8) -0.0014(7)
C3 0.0312(10) 0.0293(8) 0.0317(9) -0.0065(7) -0.0029(7) -0.0015(7)
C4 0.0369(11) 0.0299(9) 0.0542(12) -0.0030(8) -0.0016(9) 0.0027(8)
C5 0.0297(10) 0.0447(11) 0.0526(12) -0.0043(9) -0.0106(9) -0.0004(9)
C6 0.0293(10) 0.0348(10) 0.0553(12) -0.0030(8) -0.0095(9) -0.0039(8)
C7 0.0446(11) 0.0289(9) 0.0394(10) 0.0007(8) -0.0068(9) 0.0003(7)
C8 0.0334(10) 0.0293(9) 0.0328(9) -0.0043(7) -0.0018(7) -0.0051(7)
C9 0.0293(9) 0.0278(8) 0.0313(9) -0.0018(7) -0.0013(7) -0.0006(7)
C10 0.0309(10) 0.0269(8) 0.0401(10) -0.0031(7) -0.0043(8) -0.0041(7)
C11 0.0267(9) 0.0254(8) 0.0393(10) -0.0021(7) -0.0020(7) 0.0002(7)
C12 0.0326(10) 0.0318(9) 0.0503(12) -0.0036(8) 0.0016(9) 0.0045(8)
C13 0.0315(10) 0.0273(9) 0.0757(16) -0.0060(8) 0.0016(10) 0.0019(9)
C14 0.0354(11) 0.0287(9) 0.0786(16) -0.0054(8) -0.0135(10) -0.0096(9)
C15 0.0432(12) 0.0321(9) 0.0505(12) -0.0050(9) -0.0111(9) -0.0085(8)
C21 0.0314(9) 0.0285(8) 0.0357(9) -0.0070(7) -0.0045(7) -0.0031(7)
C22 0.0319(10) 0.0305(9) 0.0350(9) -0.0067(7) -0.0041(7) -0.0034(7)
C23 0.0332(10) 0.0333(9) 0.0368(10) -0.0069(8) -0.0044(8) -0.0054(7)
C24 0.0282(10) 0.0383(10) 0.0525(12) -0.0061(8) 0.0003(8) 0.0012(9)
C25 0.0414(11) 0.0336(10) 0.0466(11) 0.0015(8) -0.0046(9) -0.0090(8)
C26 0.0421(12) 0.0350(10) 0.0542(13) 0.0007(9) -0.0015(10) -0.0078(9)
C27 0.0311(11) 0.0532(12) 0.0490(12) -0.0038(9) -0.0012(9) -0.0090(9)
C28 0.0340(10) 0.0320(9) 0.0343(10) -0.0028(8) -0.0042(8) -0.0010(7)
C29 0.0302(9) 0.0333(9) 0.0334(9) -0.0017(8) -0.0046(7) -0.0049(7)
C30 0.0319(10) 0.0265(8) 0.0426(10) -0.0025(7) -0.0049(8) -0.0001(7)
C31 0.0280(9) 0.0292(9) 0.0414(10) 0.0003(7) -0.0060(8) -0.0065(7)
C32 0.0343(11) 0.0392(10) 0.0513(12) -0.0010(8) -0.0092(9) -0.0149(9)
C33 0.0340(11) 0.0354(10) 0.0796(17) -0.0022(9) -0.0115(11) -0.0207(10)
C34 0.0352(11) 0.0278(9) 0.0848(18) -0.0060(8) -0.0022(11) -0.0057(10)
C35 0.0405(11) 0.0307(9) 0.0572(13) -0.0067(8) -0.0008(9) 0.0015(9)

loop_
_atom_type_symbol
_atom_type_description
_atom_type_scat_dispersion_real
_atom_type_scat_dispersion_imag
_atom_type_scat_source
P P 0.1023 0.0942 'International Tables Vol C Tables 4.2.6.8 and 6.1.1.4'
F F 0.0171 0.0103 'International Tables Vol C Tables 4.2.6.8 and 6.1.1.4'
O O 0.0106 0.0060 'International Tables Vol C Tables 4.2.6.8 and 6.1.1.4'
N N 0.0061 0.0033 'International Tables Vol C Tables 4.2.6.8 and 6.1.1.4'
C C 0.0033 0.0016 'International Tables Vol C Tables 4.2.6.8 and 6.1.1.4'
H H 0.0000 0.0000 'International Tables Vol C Tables 4.2.6.8 and 6.1.1.4'

loop_
_geom_angle_atom_site_label_1
_geom_angle_atom_site_label_2
_geom_angle_atom_site_label_3
_geom_angle
_geom_angle_publ_flag
F4 P1 F2 91.12(9) ?
F4 P1 F6 90.39(10) ?
F2 P1 F6 90.33(8) ?
F4 P1 F1 89.43(8) ?
F2 P1 F1 178.29(9) ?
F6 P1 F1 91.28(9) ?
F4 P1 F5 91.47(9) ?
F2 P1 F5 89.32(8) ?
F6 P1 F5 178.11(9) ?
F1 P1 F5 89.04(8) ?
F4 P1 F3 178.18(8) ?
F2 P1 F3 90.69(8) ?
F6 P1 F3 89.77(9) ?
F1 P1 F3 88.76(7) ?
F5 P1 F3 88.38(8) ?
F16 P2 F13 90.5(8) ?
F9 P2 F12 95.60(15) ?
F16 P2 F15 82.2(8) ?
F13 P2 F15 172.6(8) ?
F9 P2 F7 91.25(11) ?
F12 P2 F7 90.93(9) ?
F16 P2 F14 97.4(8) ?
F13 P2 F14 93.0(8) ?
F15 P2 F14 89.6(8) ?
F9 P2 F10 175.05(12) ?
F12 P2 F10 88.30(11) ?
F7 P2 F10 91.72(10) ?
F16 P2 F17 89.1(8) ?
F13 P2 F17 90.5(7) ?
F15 P2 F17 87.7(7) ?
F14 P2 F17 172.6(8) ?
F9 P2 F8 89.28(10) ?
F12 P2 F8 90.83(10) ?
F7 P2 F8 178.10(11) ?
F10 P2 F8 87.63(9) ?
F16 P2 F18 176.8(8) ?
F13 P2 F18 92.7(8) ?
F15 P2 F18 94.6(8) ?
F14 P2 F18 82.9(8) ?
F17 P2 F18 90.4(7) ?
F9 P2 F11 87.58(13) ?
F12 P2 F11 176.63(12) ?
F7 P2 F11 90.12(9) ?
F10 P2 F11 88.47(12) ?
F8 P2 F11 88.08(9) ?
C8 N1 C9 111.69(13) yes
C8 N1 C1 124.06(14) yes
C9 N1 C1 124.07(14) yes
C2 N2 C5 119.03(15) ?
C2 N2 C4 125.57(16) ?
C5 N2 C4 115.39(15) ?
C3 N3 C6 125.35(15) ?
C3 N3 C7 119.46(15) ?
C6 N3 C7 114.73(15) ?
C28 N21 C29 111.95(14) ?
C28 N21 C21 124.05(15) ?
C29 N21 C21 123.84(14) ?
C22 N22 C24 125.96(16) ?
C22 N22 C25 119.20(16) ?
C24 N22 C25 114.60(16) ?
C23 N23 C26 125.48(16) ?
C23 N23 C27 119.43(16) ?
C26 N23 C27 115.08(16) ?
C2 C1 C3 114.43(15) yes
C2 C1 N1 123.21(16) yes
C3 C1 N1 122.30(16) yes
N2 C2 C1 131.96(16) yes
N2 C2 H2A 114.0 ?
C1 C2 H2A 114.0 ?
N3 C3 C1 131.78(16) yes
N3 C3 H3A 114.1 ?
C1 C3 H3A 114.1 ?
N2 C4 H4A 109.5 ?
N2 C4 H4B 109.5 ?
H4A C4 H4B 109.5 ?
N2 C4 H4C 109.5 ?
H4A C4 H4C 109.5 ?
H4B C4 H4C 109.5 ?
N2 C5 H5A 109.5 ?
N2 C5 H5B 109.5 ?
H5A C5 H5B 109.5 ?
N2 C5 H5C 109.5 ?
H5A C5 H5C 109.5 ?
H5B C5 H5C 109.5 ?
N3 C6 H6A 109.5 ?
N3 C6 H6B 109.5 ?
H6A C6 H6B 109.5 ?
N3 C6 H6C 109.5 ?
H6A C6 H6C 109.5 ?
H6B C6 H6C 109.5 ?
N3 C7 H7C 109.5 ?
N3 C7 H7B 109.5 ?
H7C C7 H7B 109.5 ?
N3 C7 H7A 109.5 ?
H7C C7 H7A 109.5 ?
H7B C7 H7A 109.5 ?
O1 C8 N1 124.73(16) ?
O1 C8 C10 129.63(17) ?
N1 C8 C10 105.61(14) ?
O2 C9 N1 124.20(16) ?
O2 C9 C11 130.21(16) ?
N1 C9 C11 105.58(14) ?
C15 C10 C11 121.35(17) ?
C15 C10 C8 129.93(17) ?
C11 C10 C8 108.67(15) ?
C12 C11 C10 121.60(17) ?
C12 C11 C9 129.94(18) ?
C10 C11 C9 108.43(14) ?
C11 C12 C13 117.0(2) ?
C11 C12 H12 121.5 ?
C13 C12 H12 121.5 ?
C14 C13 C12 121.14(18) ?
C14 C13 H13 119.4 ?
C12 C13 H13 119.4 ?
C15 C14 C13 121.65(19) ?
C15 C14 H14 119.2 ?
C13 C14 H14 119.2 ?
C14 C15 C10 117.2(2) ?
C14 C15 H15 121.4 ?
C10 C15 H15 121.4 ?
C23 C21 C22 114.75(15) ?
C23 C21 N21 123.10(16) ?
C22 C21 N21 122.08(16) ?
N22 C22 C21 131.53(16) ?
N22 C22 H22A 114.2 ?
C21 C22 H22A 114.2 ?
N23 C23 C21 131.43(17) ?
N23 C23 H23A 114.3 ?
C21 C23 H23A 114.3 ?
N22 C24 H24A 109.5 ?
N22 C24 H24B 109.5 ?
H24A C24 H24B 109.5 ?
N22 C24 H24C 109.5 ?
H24A C24 H24C 109.5 ?
H24B C24 H24C 109.5 ?
N22 C25 H25A 109.5 ?
N22 C25 H25B 109.5 ?
H25A C25 H25B 109.5 ?
N22 C25 H25C 109.5 ?
H25A C25 H25C 109.5 ?
H25B C25 H25C 109.5 ?
N23 C26 H26A 109.5 ?
N23 C26 H26B 109.5 ?
H26A C26 H26B 109.5 ?
N23 C26 H26C 109.5 ?
H26A C26 H26C 109.5 ?
H26B C26 H26C 109.5 ?
N23 C27 H27A 109.5 ?
N23 C27 H27B 109.5 ?
H27A C27 H27B 109.5 ?
N23 C27 H27C 109.5 ?
H27A C27 H27C 109.5 ?
H27B C27 H27C 109.5 ?
O21 C28 N21 124.46(17) ?
O21 C28 C30 129.77(17) ?
N21 C28 C30 105.77(15) ?
O22 C29 N21 124.88(17) ?
O22 C29 C31 129.59(17) ?
N21 C29 C31 105.51(14) ?
C35 C30 C31 121.15(18) ?
C35 C30 C28 130.55(18) ?
C31 C30 C28 108.25(15) ?
C32 C31 C30 121.72(17) ?
C32 C31 C29 129.74(18) ?
C30 C31 C29 108.50(15) ?
C31 C32 C33 117.0(2) ?
C31 C32 H32 121.5 ?
C33 C32 H32 121.5 ?
C34 C33 C32 121.50(19) ?
C34 C33 H33 119.3 ?
C32 C33 H33 119.3 ?
C33 C34 C35 121.30(19) ?
C33 C34 H34 119.3 ?
C35 C34 H34 119.3 ?
C30 C35 C34 117.3(2) ?
C30 C35 H35 121.4 ?
C34 C35 H35 121.4 ?

loop_
_geom_bond_atom_site_label_1
_geom_bond_atom_site_label_2
_geom_bond_distance
_geom_bond_publ_flag
P1 F4 1.5767(15) ?
P1 F2 1.5785(13) ?
P1 F6 1.5822(15) ?
P1 F1 1.5983(13) ?
P1 F5 1.5997(14) ?
P1 F3 1.6045(14) ?
P2 F16 1.421(14) ?
P2 F13 1.548(14) ?
P2 F9 1.5603(18) ?
P2 F12 1.5620(17) ?
P2 F15 1.566(14) ?
P2 F7 1.5709(14) ?
P2 F14 1.583(14) ?
P2 F10 1.6024(17) ?
P2 F17 1.604(14) ?
P2 F8 1.6072(15) ?
P2 F18 1.614(14) ?
P2 F11 1.6180(18) ?
O1 C8 1.205(2) yes
O2 C9 1.204(2) yes
O21 C28 1.204(2) ?
O22 C29 1.205(2) ?
N1 C8 1.406(2) yes
N1 C9 1.413(2) yes
N1 C1 1.421(2) yes
N2 C2 1.313(2) yes
N2 C5 1.464(2) ?
N2 C4 1.468(2) ?
N3 C3 1.304(2) yes
N3 C6 1.461(2) ?
N3 C7 1.467(2) ?
N21 C28 1.403(2) ?
N21 C29 1.408(2) ?
N21 C21 1.425(2) ?
N22 C22 1.306(2) ?
N22 C24 1.465(2) ?
N22 C25 1.475(2) ?
N23 C23 1.306(2) ?
N23 C26 1.465(2) ?
N23 C27 1.467(2) ?
C1 C2 1.397(3) yes
C1 C3 1.406(2) yes
C2 H2A 0.9500 ?
C3 H3A 0.9500 ?
C4 H4A 0.9800 ?
C4 H4B 0.9800 ?
C4 H4C 0.9800 ?
C5 H5A 0.9800 ?
C5 H5B 0.9800 ?
C5 H5C 0.9800 ?
C6 H6A 0.9800 ?
C6 H6B 0.9800 ?
C6 H6C 0.9800 ?
C7 H7C 0.9800 ?
C7 H7B 0.9800 ?
C7 H7A 0.9800 ?
C8 C10 1.485(2) ?
C9 C11 1.485(2) ?
C10 C15 1.386(3) ?
C10 C11 1.388(3) ?
C11 C12 1.382(2) ?
C12 C13 1.396(3) ?
C12 H12 0.9500 ?
C13 C14 1.386(3) ?
C13 H13 0.9500 ?
C14 C15 1.382(3) ?
C14 H14 0.9500 ?
C15 H15 0.9500 ?
C21 C23 1.401(3) ?
C21 C22 1.404(2) ?
C22 H22A 0.9500 ?
C23 H23A 0.9500 ?
C24 H24A 0.9800 ?
C24 H24B 0.9800 ?
C24 H24C 0.9800 ?
C25 H25A 0.9800 ?
C25 H25B 0.9800 ?
C25 H25C 0.9800 ?
C26 H26A 0.9800 ?
C26 H26B 0.9800 ?
C26 H26C 0.9800 ?
C27 H27A 0.9800 ?
C27 H27B 0.9800 ?
C27 H27C 0.9800 ?
C28 C30 1.484(3) ?
C29 C31 1.484(2) ?
C30 C35 1.381(3) ?
C30 C31 1.394(3) ?
C31 C32 1.381(3) ?
C32 C33 1.392(3) ?
C32 H32 0.9500 ?
C33 C34 1.383(3) ?
C33 H33 0.9500 ?
C34 C35 1.395(3) ?
C34 H34 0.9500 ?
C35 H35 0.9500 ?

loop_
_geom_torsion_atom_site_label_1
_geom_torsion_atom_site_label_2
_geom_torsion_atom_site_label_3
_geom_torsion_atom_site_label_4
_geom_torsion
_geom_torsion_publ_flag
C8 N1 C1 C2 98.2(2) yes
C9 N1 C1 C2 -86.9(2) yes
C8 N1 C1 C3 -84.7(2) yes
C9 N1 C1 C3 90.1(2) yes
C5 N2 C2 C1 -179.6(2) ?
C4 N2 C2 C1 -0.7(3) ?
C3 C1 C2 N2 -176.71(19) yes
N1 C1 C2 N2 0.6(3) yes
C6 N3 C3 C1 -2.1(3) ?
C7 N3 C3 C1 -173.96(19) ?
C2 C1 C3 N3 178.06(19) yes
N1 C1 C3 N3 0.8(3) yes
C9 N1 C8 O1 -179.49(19) ?
C1 N1 C8 O1 -4.1(3) ?
C9 N1 C8 C10 -1.2(2) ?
C1 N1 C8 C10 174.25(16) ?
C8 N1 C9 O2 -179.93(18) ?
C1 N1 C9 O2 4.6(3) ?
C8 N1 C9 C11 0.82(19) ?
C1 N1 C9 C11 -174.61(15) ?
O1 C8 C10 C15 1.9(4) ?
N1 C8 C10 C15 -176.25(19) ?
O1 C8 C10 C11 179.3(2) ?
N1 C8 C10 C11 1.1(2) ?
C15 C10 C11 C12 -1.0(3) ?
C8 C10 C11 C12 -178.60(17) ?
C15 C10 C11 C9 177.00(17) ?
C8 C10 C11 C9 -0.6(2) ?
O2 C9 C11 C12 -1.5(3) ?
N1 C9 C11 C12 177.66(18) ?
O2 C9 C11 C10 -179.3(2) ?
N1 C9 C11 C10 -0.1(2) ?
C10 C11 C12 C13 2.1(3) ?
C9 C11 C12 C13 -175.43(18) ?
C11 C12 C13 C14 -1.4(3) ?
C12 C13 C14 C15 -0.5(3) ?
C13 C14 C15 C10 1.6(3) ?
C11 C10 C15 C14 -0.9(3) ?
C8 C10 C15 C14 176.19(19) ?
C28 N21 C21 C23 -101.8(2) yes
C29 N21 C21 C23 83.2(2) yes
C28 N21 C21 C22 81.3(2) yes
C29 N21 C21 C22 -93.6(2) yes
C24 N22 C22 C21 1.0(3) ?
C25 N22 C22 C21 175.03(18) ?
C23 C21 C22 N22 -177.07(19) yes
N21 C21 C22 N22 0.0(3) yes
C26 N23 C23 C21 2.5(3) ?
C27 N23 C23 C21 -176.0(2) ?
C22 C21 C23 N23 178.97(19) yes
N21 C21 C23 N23 1.9(3) yes
C29 N21 C28 O21 -179.08(19) ?
C21 N21 C28 O21 5.4(3) ?
C29 N21 C28 C30 1.7(2) ?
C21 N21 C28 C30 -173.81(16) ?
C28 N21 C29 O22 179.88(18) ?
C21 N21 C29 O22 -4.6(3) ?
C28 N21 C29 C31 -1.3(2) ?
C21 N21 C29 C31 174.19(15) ?
O21 C28 C30 C35 -3.3(4) ?
N21 C28 C30 C35 175.8(2) ?
O21 C28 C30 C31 179.4(2) ?
N21 C28 C30 C31 -1.4(2) ?
C35 C30 C31 C32 1.1(3) ?
C28 C30 C31 C32 178.65(18) ?
C35 C30 C31 C29 -176.92(18) ?
C28 C30 C31 C29 0.6(2) ?
O22 C29 C31 C32 1.3(3) ?
N21 C29 C31 C32 -177.44(19) ?
O22 C29 C31 C30 179.1(2) ?
N21 C29 C31 C30 0.4(2) ?
C30 C31 C32 C33 -2.0(3) ?
C29 C31 C32 C33 175.61(19) ?
C31 C32 C33 C34 1.0(3) ?
C32 C33 C34 C35 0.8(3) ?
C31 C30 C35 C34 0.7(3) ?
C28 C30 C35 C34 -176.2(2) ?
C33 C34 C35 C30 -1.7(3) ?
